data_7101696
loop_
_publ_author_name
'Benanti, Travis L'
'Saejueng, Pranorm'
'Venkataraman, D'

_publ_section_title
;
 Segregated assemblies in bridged electron-rich and electron-poor
 pi-conjugated moieties.
;
_journal_issue 7
_journal_name_full 'Chemical communications (Cambridge, England)'
_journal_page_first 692
_journal_page_last 694
_journal_paper_doi 10.1039/b610565c
_journal_year 2007
_chemical_compound_source 'synthesis as described'
_chemical_formula_sum 'C36 H22 F7 N O3'
_chemical_formula_weight 649.55
_chemical_name_systematic
;
?
;
_space_group_IT_number 2
_symmetry_cell_setting triclinic
_symmetry_Int_Tables_number 2
_symmetry_space_group_name_Hall '-P 1'
_symmetry_space_group_name_H-M 'P -1'
_atom_sites_solution_hydrogens geom
_atom_sites_solution_primary direct
_atom_sites_solution_secondary difmap
_audit_conform_dict_location ftp://ftp.iucr.org/pub/cif_core.dic
_audit_conform_dict_name cif_core.dic
_audit_conform_dict_version 2.3
_audit_creation_date 2006-10-14T10:55:46-00:00
_audit_creation_method 'WinGX routine CIF_UPDATE'
_cell_angle_alpha 87.186(6)
_cell_angle_beta 87.102(5)
_cell_angle_gamma 79.417(8)
_cell_formula_units_Z 2
_cell_length_a 5.6784(8)
_cell_length_b 8.4377(11)
_cell_length_c 31.313(5)
_cell_measurement_reflns_used 3794
_cell_measurement_temperature 293
_cell_measurement_theta_max 25.028
_cell_measurement_theta_min 2.91
_cell_measurement_wavelength 0.71073
_cell_volume 1471.7(4)
_computing_cell_refinement 'HKL Scalepack (Otwinowski & Minor 1997)'
_computing_data_collection 'Collect (Bruker AXS BV, 1997-2004)'
_computing_data_reduction 'HKL Denzo and Scalepack (Otwinowski & Minor 1997)'
_computing_molecular_graphics 'Ortep-3 for Windows (Farrugia, 1997)'
_computing_publication_material 'WinGX publication routines (Farrugia, 1999)'
_computing_structure_refinement 'SHELXL-97 (Sheldrick, 1997)'
_computing_structure_solution 'SHELXS-97 (Sheldrick, 1997)'
_diffrn_ambient_temperature 293
_diffrn_detector 'CCD plate'
_diffrn_detector_area_resol_mean 9
_diffrn_measured_fraction_theta_full 0.914
_diffrn_measured_fraction_theta_max 0.914
_diffrn_measurement_device '95mm CCD camera on \k-goniostat'
_diffrn_measurement_device_type KappaCCD
_diffrn_measurement_method 'CCD rotation images, thick slices'
_diffrn_orient_matrix_type 'by Bruker AXS Collect from scalepack cell'
_diffrn_orient_matrix_UB_11 -0.37814E-1
_diffrn_orient_matrix_UB_12 -0.344276E-1
_diffrn_orient_matrix_UB_13 -0.285934E-1
_diffrn_orient_matrix_UB_21 0.174617
_diffrn_orient_matrix_UB_22 -0.200184E-1
_diffrn_orient_matrix_UB_23 -0.85887E-2
_diffrn_orient_matrix_UB_31 0.152432E-1
_diffrn_orient_matrix_UB_32 -0.113904
_diffrn_orient_matrix_UB_33 0.115263E-1
_diffrn_radiation_monochromator graphite
_diffrn_radiation_probe x-ray
_diffrn_radiation_type MoK\a
_diffrn_radiation_wavelength 0.71073
_diffrn_reflns_av_R_equivalents 0
_diffrn_reflns_av_unetI/netI 0.067
_diffrn_reflns_limit_h_max 6
_diffrn_reflns_limit_h_min 0
_diffrn_reflns_limit_k_max 10
_diffrn_reflns_limit_k_min -9
_diffrn_reflns_limit_l_max 38
_diffrn_reflns_limit_l_min -37
_diffrn_reflns_number 5147
_diffrn_reflns_theta_full 25.75
_diffrn_reflns_theta_max 25.75
_diffrn_reflns_theta_min 1.3
_diffrn_source 'Enraf Nonius FR590'
_exptl_absorpt_coefficient_mu 0.123
_exptl_absorpt_correction_type none
_exptl_crystal_colour yellow
_exptl_crystal_density_diffrn 1.466
_exptl_crystal_density_method 'not measured'
_exptl_crystal_description plates
_exptl_crystal_F_000 664
_exptl_crystal_size_max 0.5
_exptl_crystal_size_mid 0.5
_exptl_crystal_size_min 0.025
_refine_diff_density_max 0.337
_refine_diff_density_min -0.234
_refine_diff_density_rms 0.054
_refine_ls_extinction_method none
_refine_ls_goodness_of_fit_ref 1.151
_refine_ls_hydrogen_treatment noref
_refine_ls_matrix_type full
_refine_ls_number_parameters 469
_refine_ls_number_reflns 5147
_refine_ls_number_restraints 18
_refine_ls_restrained_S_all 1.155
_refine_ls_R_factor_all 0.1842
_refine_ls_R_factor_gt 0.0924
_refine_ls_shift/su_max 0
_refine_ls_shift/su_mean 0
_refine_ls_structure_factor_coef Fsqd
_refine_ls_weighting_details 'calc w=1/[\s^2^(Fo^2^)+(0.0630P)^2^+2.4533P] where P=(Fo^2^+2Fc^2^)/3'
_refine_ls_weighting_scheme calc
_refine_ls_wR_factor_gt 0.1918
_refine_ls_wR_factor_ref 0.2428
_reflns_number_gt 2667
_reflns_number_total 5147
_reflns_threshold_expression >2sigma(I)
_cod_data_source_file b610565c.txt
_cod_data_source_block struct_615872
_cod_original_formula_sum 'C36 H22 F7 N1 O3'
_cod_database_code 7101696

loop_
_symmetry_equiv_pos_as_xyz
'x, y, z'
'-x, -y, -z'

loop_
_atom_site_label
_atom_site_type_symbol
_atom_site_fract_x
_atom_site_fract_y
_atom_site_fract_z
_atom_site_U_iso_or_equiv
_atom_site_adp_type
_atom_site_occupancy
_atom_site_symmetry_multiplicity
_atom_site_calc_flag
_atom_site_refinement_flags
_atom_site_disorder_assembly
_atom_site_disorder_group
C1 C -0.1516(9) 1.3390(6) 0.35265(16) 0.0546(14) Uani 1 1 d . . .
C2 C -0.3578(9) 1.4507(6) 0.34819(16) 0.0537(13) Uani 1 1 d . . .
H2 H -0.4742 1.4294 0.3305 0.064 Uiso 1 1 calc R . .
C3 C -0.6045(9) 1.7184(6) 0.36346(16) 0.0547(13) Uani 1 1 d . . .
H3 H -0.7228 1.7 0.3458 0.066 Uiso 1 1 calc R . .
C4 C -0.6312(9) 1.8612(6) 0.38304(16) 0.0562(14) Uani 1 1 d . . .
H4 H -0.7674 1.9394 0.3788 0.067 Uiso 1 1 calc R . .
C5 C -0.4545(9) 1.8909(6) 0.40962(16) 0.0540(13) Uani 1 1 d . . .
C6 C -0.2557(9) 1.7776(6) 0.41687(16) 0.0543(13) Uani 1 1 d . . .
H6 H -0.1414 1.7985 0.435 0.065 Uiso 1 1 calc R . .
C7 C -0.0155(9) 1.5071(6) 0.40203(17) 0.0564(14) Uani 1 1 d . . .
H7 H 0.0991 1.5236 0.4207 0.068 Uiso 1 1 calc R . .
C8 C 0.0201(9) 1.3685(6) 0.38063(17) 0.0589(14) Uani 1 1 d . . .
H8 H 0.159 1.2923 0.3845 0.071 Uiso 1 1 calc R . .
C9 C -0.3984(9) 1.5967(6) 0.36953(15) 0.0468(12) Uani 1 1 d . . .
C10 C -0.2220(8) 1.6277(6) 0.39678(15) 0.0465(12) Uani 1 1 d . . .
C11 C -0.3255(10) 2.0844(6) 0.45237(18) 0.0616(15) Uani 1 1 d . . .
H11A H -0.1761 2.0797 0.4356 0.074 Uiso 1 1 calc R . .
H11B H -0.2968 2.0103 0.477 0.074 Uiso 1 1 calc R . .
C12 C -0.4139(10) 2.2530(6) 0.46679(18) 0.0634(15) Uani 1 1 d . . .
H12A H -0.5704 2.259 0.4812 0.076 Uiso 1 1 calc R . .
H12B H -0.4307 2.3275 0.4421 0.076 Uiso 1 1 calc R . .
C13 C -0.2415(11) 2.3012(7) 0.49684(19) 0.0800(18) Uani 1 1 d . . .
H13A H -0.2993 2.4098 0.5052 0.12 Uiso 1 1 calc R . .
H13B H -0.0865 2.2945 0.4826 0.12 Uiso 1 1 calc R . .
H13C H -0.2294 2.2297 0.5218 0.12 Uiso 1 1 calc R . .
C14 C -0.1063(10) 1.1946(7) 0.32866(17) 0.0579(14) Uani 1 1 d . . .
C15 C -0.0619(10) 1.0764(7) 0.30823(17) 0.0593(14) Uani 1 1 d . . .
C16 C -0.0069(9) 0.9345(6) 0.28367(16) 0.0535(13) Uani 1 1 d . . .
C17 C 0.1949(9) 0.9075(7) 0.25636(17) 0.0592(14) Uani 1 1 d . . .
H17 H 0.2974 0.982 0.2544 0.071 Uiso 1 1 calc R . .
C18 C 0.2469(10) 0.7724(7) 0.23204(17) 0.0603(15) Uani 1 1 d . . .
H18 H 0.3818 0.7563 0.2135 0.072 Uiso 1 1 calc R . .
C19 C 0.0956(9) 0.6620(6) 0.23568(16) 0.0493(13) Uani 1 1 d . . .
C20 C -0.1050(10) 0.6845(6) 0.26257(17) 0.0573(14) Uani 1 1 d . . .
H20 H -0.2052 0.6086 0.2648 0.069 Uiso 1 1 calc R . .
C21 C -0.1564(10) 0.8216(6) 0.28636(16) 0.0570(14) Uani 1 1 d . . .
H21 H -0.2932 0.8381 0.3044 0.068 Uiso 1 1 calc R . .
C22 C 0.3592(10) 0.4088(6) 0.22117(18) 0.0572(14) Uani 1 1 d . . .
C23 C 0.4273(9) 0.2678(6) 0.19518(16) 0.0542(13) Uani 1 1 d . . .
C24 C 0.6299(10) 0.1588(6) 0.20472(18) 0.0647(15) Uani 1 1 d . . .
H24 H 0.7213 0.1756 0.2274 0.078 Uiso 1 1 calc R . .
C25 C 0.6987(10) 0.0227(7) 0.18035(18) 0.0677(16) Uani 1 1 d . . .
H25 H 0.8345 -0.0523 0.1872 0.081 Uiso 1 1 calc R . .
C26 C 0.5688(9) -0.0016(7) 0.14666(18) 0.0626(15) Uani 1 1 d . . .
H26 H 0.6181 -0.0933 0.1309 0.075 Uiso 1 1 calc R . .
C27 C 0.3626(9) 0.1080(7) 0.13507(17) 0.0601(15) Uani 1 1 d . . .
C28 C 0.2881(9) 0.2457(6) 0.16133(16) 0.0504(13) Uani 1 1 d . . .
C29 C 0.2183(10) 0.0977(7) 0.09994(18) 0.0661(16) Uani 1 1 d . . .
C30 C 0.0100(10) 0.2029(8) 0.09262(18) 0.0750(18) Uani 1 1 d . . .
H30 H -0.0853 0.1874 0.0704 0.09 Uiso 1 1 calc R . .
C31 C -0.0593(10) 0.3360(7) 0.11923(19) 0.0731(17) Uani 1 1 d . . .
H31 H -0.199 0.4098 0.1141 0.088 Uiso 1 1 calc R . .
C32 C 0.0765(9) 0.3564(6) 0.15209(15) 0.0536(13) Uani 1 1 d . . .
C33 C 0.0015(10) 0.5032(7) 0.17789(17) 0.0587(14) Uani 1 1 d . . .
N1 N 0.1508(7) 0.5207(5) 0.21048(13) 0.0500(11) Uani 1 1 d . . .
O1 O -0.5033(6) 2.0402(4) 0.42706(12) 0.0665(11) Uani 1 1 d . . .
O2 O 0.4746(8) 0.4316(5) 0.25091(14) 0.0852(13) Uani 1 1 d . . .
O3 O -0.1756(7) 0.6051(5) 0.17111(13) 0.0786(12) Uani 1 1 d . . .
C34 C 0.3019(12) -0.0311(9) 0.0657(2) 0.0813(19) Uani 1 1 d . A .
F1 F 0.1969(7) 0.0173(5) 0.02844(11) 0.1040(13) Uani 1 1 d . . .
F2 F 0.5399(7) -0.0490(5) 0.05658(11) 0.0888(11) Uani 1 1 d . . .
C35 C 0.2428(12) -0.1972(9) 0.0778(2) 0.086(2) Uani 1 1 d D . .
F3 F 0.013(2) -0.196(4) 0.0864(10) 0.140(10) Uani 0.5 1 d PD A 1
F4 F 0.355(5) -0.268(3) 0.1125(6) 0.144(11) Uani 0.5 1 d PD A 1
F3A F 0.303(4) -0.239(3) 0.1175(5) 0.090(5) Uani 0.5 1 d PD A 2
F4A F 0.001(2) -0.165(4) 0.0753(10) 0.133(10) Uani 0.5 1 d PD A 2
C36 C 0.3386(18) -0.3295(11) 0.0455(3) 0.112(3) Uani 1 1 d D A .
F5 F 0.337(4) -0.277(3) 0.0052(5) 0.162(9) Uani 0.5 1 d PD A 1
F6 F 0.569(2) -0.375(3) 0.0540(6) 0.140(7) Uani 0.5 1 d PD A 1
F7 F 0.232(5) -0.449(3) 0.0511(10) 0.235(18) Uani 0.5 1 d PD A 1
F5A F 0.207(5) -0.296(3) 0.0114(6) 0.202(13) Uani 0.5 1 d PD A 2
F6A F 0.558(3) -0.343(3) 0.0330(8) 0.192(14) Uani 0.5 1 d PD A 2
F7A F 0.296(4) -0.4701(15) 0.0609(7) 0.116(6) Uani 0.5 1 d PD A 2

loop_
_atom_site_aniso_label
_atom_site_aniso_U_11
_atom_site_aniso_U_22
_atom_site_aniso_U_33
_atom_site_aniso_U_23
_atom_site_aniso_U_13
_atom_site_aniso_U_12
C1 0.061(4) 0.044(3) 0.057(3) -0.004(3) -0.006(3) -0.003(3)
C2 0.058(3) 0.050(3) 0.054(3) -0.006(3) -0.012(3) -0.012(3)
C3 0.047(3) 0.059(4) 0.056(3) -0.002(3) -0.013(2) -0.004(3)
C4 0.051(3) 0.052(3) 0.062(3) -0.001(3) -0.008(3) 0.003(3)
C5 0.052(3) 0.046(3) 0.061(3) -0.011(3) -0.005(3) 0.002(3)
C6 0.051(3) 0.050(3) 0.060(3) -0.008(3) -0.012(3) -0.002(3)
C7 0.052(3) 0.050(3) 0.067(3) -0.004(3) -0.019(3) -0.005(3)
C8 0.052(3) 0.049(3) 0.074(4) -0.009(3) -0.011(3) 0.000(3)
C9 0.047(3) 0.047(3) 0.046(3) 0.002(2) -0.006(2) -0.006(2)
C10 0.047(3) 0.040(3) 0.051(3) -0.001(2) -0.006(2) -0.003(2)
C11 0.059(3) 0.054(3) 0.072(4) -0.014(3) -0.012(3) -0.002(3)
C12 0.070(4) 0.050(3) 0.070(4) -0.009(3) -0.003(3) -0.009(3)
C13 0.093(5) 0.071(4) 0.079(4) -0.017(3) -0.018(4) -0.014(4)
C14 0.062(4) 0.053(4) 0.058(3) -0.006(3) -0.008(3) -0.005(3)
C15 0.059(4) 0.055(4) 0.062(3) -0.008(3) -0.014(3) -0.001(3)
C16 0.056(3) 0.044(3) 0.057(3) -0.007(3) -0.010(3) 0.003(3)
C17 0.050(3) 0.055(3) 0.072(4) -0.004(3) -0.007(3) -0.008(3)
C18 0.056(3) 0.060(4) 0.063(4) -0.008(3) 0.000(3) -0.004(3)
C19 0.052(3) 0.040(3) 0.052(3) -0.006(2) -0.008(3) 0.006(3)
C20 0.057(3) 0.046(3) 0.069(4) -0.009(3) -0.003(3) -0.011(3)
C21 0.054(3) 0.057(4) 0.058(3) -0.006(3) -0.001(3) -0.004(3)
C22 0.063(4) 0.047(3) 0.059(3) -0.004(3) -0.011(3) 0.001(3)
C23 0.057(3) 0.047(3) 0.055(3) -0.001(3) -0.008(3) 0.000(3)
C24 0.064(4) 0.051(3) 0.073(4) -0.004(3) -0.018(3) 0.008(3)
C25 0.064(4) 0.058(4) 0.075(4) -0.005(3) -0.020(3) 0.008(3)
C26 0.055(3) 0.060(4) 0.068(4) -0.017(3) -0.012(3) 0.008(3)
C27 0.052(3) 0.065(4) 0.062(3) -0.011(3) -0.002(3) -0.004(3)
C28 0.049(3) 0.045(3) 0.052(3) -0.001(2) -0.001(2) 0.005(2)
C29 0.061(4) 0.069(4) 0.066(4) -0.017(3) -0.016(3) 0.001(3)
C30 0.063(4) 0.091(5) 0.065(4) -0.020(3) -0.017(3) 0.012(3)
C31 0.059(4) 0.078(4) 0.076(4) -0.011(3) -0.018(3) 0.009(3)
C32 0.056(3) 0.059(3) 0.046(3) -0.008(3) -0.009(3) -0.009(3)
C33 0.061(4) 0.057(4) 0.056(3) -0.006(3) -0.008(3) -0.002(3)
N1 0.049(2) 0.041(2) 0.056(3) -0.008(2) -0.010(2) 0.0063(19)
O1 0.060(2) 0.052(2) 0.085(3) -0.017(2) -0.015(2) 0.0029(18)
O2 0.092(3) 0.073(3) 0.085(3) -0.010(2) -0.041(3) 0.011(2)
O3 0.069(3) 0.077(3) 0.082(3) -0.015(2) -0.028(2) 0.016(2)
C34 0.070(5) 0.096(5) 0.075(4) -0.011(4) -0.019(4) -0.002(4)
F1 0.125(3) 0.118(3) 0.063(2) -0.021(2) -0.026(2) 0.006(2)
F2 0.077(3) 0.107(3) 0.080(2) -0.027(2) 0.0175(19) -0.012(2)
C35 0.080(5) 0.089(5) 0.089(5) -0.025(4) -0.010(5) -0.012(4)
F3 0.079(12) 0.088(9) 0.25(2) -0.043(12) 0.076(12) -0.010(7)
F4 0.23(2) 0.116(13) 0.086(12) -0.024(9) -0.054(14) -0.018(11)
F3A 0.142(11) 0.084(9) 0.059(8) -0.015(6) 0.015(7) -0.059(9)
F4A 0.075(11) 0.15(2) 0.190(15) -0.053(13) -0.014(9) -0.041(9)
C36 0.117(9) 0.107(8) 0.109(8) -0.054(7) -0.011(7) 0.002(7)
F5 0.23(2) 0.136(17) 0.106(11) -0.079(10) -0.026(11) 0.016(14)
F6 0.107(12) 0.131(11) 0.153(15) -0.008(9) 0.026(8) 0.048(9)
F7 0.23(2) 0.25(3) 0.26(3) -0.18(3) 0.04(2) -0.10(2)
F5A 0.41(4) 0.104(11) 0.111(12) -0.017(10) -0.112(18) -0.06(2)
F6A 0.21(2) 0.128(16) 0.24(3) -0.105(19) 0.13(2) -0.056(15)
F7A 0.174(14) 0.049(7) 0.124(10) -0.026(7) 0.010(9) -0.020(7)

loop_
_atom_type_symbol
_atom_type_number_in_cell
C 72
H 44
F 14
N 2
O 6

loop_
_geom_angle_atom_site_label_1
_geom_angle_atom_site_label_2
_geom_angle_atom_site_label_3
_geom_angle
C2 C1 C8 119.0(5)
C2 C1 C14 121.2(5)
C8 C1 C14 119.7(5)
C1 C2 C9 121.9(5)
C1 C2 H2 119.1
C9 C2 H2 119.1
C4 C3 C9 121.0(5)
C4 C3 H3 119.5
C9 C3 H3 119.5
C3 C4 C5 120.2(5)
C3 C4 H4 119.9
C5 C4 H4 119.9
C6 C5 O1 124.9(5)
C6 C5 C4 121.0(5)
O1 C5 C4 114.1(4)
C5 C6 C10 120.1(5)
C5 C6 H6 119.9
C10 C6 H6 119.9
C8 C7 C10 121.9(5)
C8 C7 H7 119
C10 C7 H7 119
C7 C8 C1 120.4(5)
C7 C8 H8 119.8
C1 C8 H8 119.8
C2 C9 C10 118.9(4)
C2 C9 C3 122.8(5)
C10 C9 C3 118.2(5)
C7 C10 C9 117.9(4)
C7 C10 C6 122.7(5)
C9 C10 C6 119.4(4)
O1 C11 C12 108.5(4)
O1 C11 H11A 110
C12 C11 H11A 110
O1 C11 H11B 110
C12 C11 H11B 110
H11A C11 H11B 108.4
C11 C12 C13 110.7(5)
C11 C12 H12A 109.5
C13 C12 H12A 109.5
C11 C12 H12B 109.5
C13 C12 H12B 109.5
H12A C12 H12B 108.1
C12 C13 H13A 109.5
C12 C13 H13B 109.5
H13A C13 H13B 109.5
C12 C13 H13C 109.5
H13A C13 H13C 109.5
H13B C13 H13C 109.5
C15 C14 C1 177.9(6)
C14 C15 C16 179.6(7)
C21 C16 C17 118.4(5)
C21 C16 C15 120.6(5)
C17 C16 C15 121.1(5)
C18 C17 C16 121.4(5)
C18 C17 H17 119.3
C16 C17 H17 119.3
C19 C18 C17 118.8(5)
C19 C18 H18 120.6
C17 C18 H18 120.6
C20 C19 C18 121.4(5)
C20 C19 N1 120.0(5)
C18 C19 N1 118.7(5)
C19 C20 C21 119.2(5)
C19 C20 H20 120.4
C21 C20 H20 120.4
C16 C21 C20 120.9(5)
C16 C21 H21 119.6
C20 C21 H21 119.6
O2 C22 N1 120.2(5)
O2 C22 C23 122.1(5)
N1 C22 C23 117.7(5)
C24 C23 C28 121.2(5)
C24 C23 C22 118.6(5)
C28 C23 C22 120.2(5)
C23 C24 C25 119.7(5)
C23 C24 H24 120.1
C25 C24 H24 120.1
C26 C25 C24 120.6(5)
C26 C25 H25 119.7
C24 C25 H25 119.7
C25 C26 C27 121.8(5)
C25 C26 H26 119.1
C27 C26 H26 119.1
C26 C27 C29 126.6(5)
C26 C27 C28 117.2(5)
C29 C27 C28 116.2(5)
C23 C28 C32 121.1(5)
C23 C28 C27 119.4(4)
C32 C28 C27 119.5(5)
C30 C29 C27 123.1(5)
C30 C29 C34 116.3(5)
C27 C29 C34 120.5(5)
C29 C30 C31 119.2(5)
C29 C30 H30 120.4
C31 C30 H30 120.4
C32 C31 C30 120.4(5)
C32 C31 H31 119.8
C30 C31 H31 119.8
C31 C32 C28 121.5(5)
C31 C32 C33 118.2(5)
C28 C32 C33 120.2(5)
O3 C33 N1 120.4(5)
O3 C33 C32 123.7(5)
N1 C33 C32 115.9(5)
C33 N1 C22 124.8(4)
C33 N1 C19 119.2(4)
C22 N1 C19 116.0(4)
C5 O1 C11 117.8(4)
F1 C34 F2 105.5(5)
F1 C34 C35 106.6(6)
F2 C34 C35 108.1(5)
F1 C34 C29 110.2(5)
F2 C34 C29 111.5(5)
C35 C34 C29 114.4(6)
F3 C35 F3A 93.7(19)
F3 C35 F4 105.3(18)
F3A C35 F4 16(2)
F3 C35 F4A 18(3)
F3A C35 F4A 110.4(16)
F4 C35 F4A 123(2)
F3 C35 C34 113.8(14)
F3A C35 C34 109.7(10)
F4 C35 C34 113.4(13)
F4A C35 C34 100.3(14)
F3 C35 C36 109.1(12)
F3A C35 C36 113.5(13)
F4 C35 C36 98.6(14)
F4A C35 C36 106.9(12)
C34 C35 C36 115.2(7)
F7 C36 F6A 123(2)
F7 C36 F5 111.2(13)
F6A C36 F5 74.4(15)
F7 C36 F7A 21.5(19)
F6A C36 F7A 109.7(12)
F5 C36 F7A 127.1(18)
F7 C36 F5A 84.3(18)
F6A C36 F5A 108.0(14)
F5 C36 F5A 35.1(16)
F7A C36 F5A 105.0(13)
F7 C36 F6 109.7(14)
F6A C36 F6 31.0(15)
F5 C36 F6 105.4(14)
F7A C36 F6 90.0(15)
F5A C36 F6 138.0(17)
F7 C36 C35 111.4(18)
F6A C36 C35 116.8(13)
F5 C36 C35 114.3(13)
F7A C36 C35 109.8(11)
F5A C36 C35 106.8(14)
F6 C36 C35 104.3(11)

loop_
_geom_bond_atom_site_label_1
_geom_bond_atom_site_label_2
_geom_bond_distance
C1 C2 1.370(7)
C1 C8 1.407(7)
C1 C14 1.439(7)
C2 C9 1.406(7)
C2 H2 0.93
C3 C4 1.359(7)
C3 C9 1.422(7)
C3 H3 0.93
C4 C5 1.400(7)
C4 H4 0.93
C5 C6 1.359(7)
C5 O1 1.373(6)
C6 C10 1.418(7)
C6 H6 0.93
C7 C8 1.355(7)
C7 C10 1.415(6)
C7 H7 0.93
C8 H8 0.93
C9 C10 1.416(6)
C11 O1 1.427(6)
C11 C12 1.502(7)
C11 H11A 0.97
C11 H11B 0.97
C12 C13 1.512(7)
C12 H12A 0.97
C12 H12B 0.97
C13 H13A 0.96
C13 H13B 0.96
C13 H13C 0.96
C14 C15 1.192(7)
C15 C16 1.432(7)
C16 C21 1.385(7)
C16 C17 1.386(7)
C17 C18 1.380(7)
C17 H17 0.93
C18 C19 1.376(7)
C18 H18 0.93
C19 C20 1.372(7)
C19 N1 1.439(6)
C20 C21 1.385(7)
C20 H20 0.93
C21 H21 0.93
C22 O2 1.208(6)
C22 N1 1.415(6)
C22 C23 1.456(7)
C23 C24 1.371(7)
C23 C28 1.393(7)
C24 C25 1.395(7)
C24 H24 0.93
C25 C26 1.361(7)
C25 H25 0.93
C26 C27 1.404(7)
C26 H26 0.93
C27 C29 1.420(7)
C27 C28 1.443(7)
C28 C32 1.413(7)
C29 C30 1.364(7)
C29 C34 1.559(8)
C30 C31 1.417(8)
C30 H30 0.93
C31 C32 1.352(7)
C31 H31 0.93
C32 C33 1.496(7)
C33 O3 1.217(6)
C33 N1 1.390(6)
C34 F1 1.347(7)
C34 F2 1.349(7)
C34 C35 1.526(9)
C35 F3 1.318(15)
C35 F3A 1.322(14)
C35 F4 1.345(16)
C35 F4A 1.357(14)
C35 C36 1.548(10)
C36 F7 1.270(17)
C36 F6A 1.271(16)
C36 F5 1.314(17)
C36 F7A 1.318(14)
C36 F5A 1.323(16)
C36 F6 1.332(16)
